data_2216762
loop_
_publ_author_name
'Hui-Xin Zhang'
'Bao-Hua Tang'
'Xiu-Hong Jin'

_publ_section_title
;
 4-(4-<i>n</i>-Propylcyclohexyl)phenol
;
_journal_coeditor_code SJ2360
_journal_issue 12
_journal_name_full 'Acta Crystallographica Section E'
_journal_page_first o4520
_journal_page_last o4520
_journal_paper_doi 10.1107/S1600536807046120
_journal_volume 63
_journal_year 2007
_chemical_formula_iupac 'C15 H22 O'
_chemical_formula_moiety 'C15 H22 O'
_chemical_formula_sum 'C15 H22 O'
_chemical_formula_weight 218.33
_chemical_name_systematic
;
4-(4-n-propylcyclohexyl)phenol
;
_space_group_IT_number 15
_symmetry_cell_setting monoclinic
_symmetry_space_group_name_Hall '-C 2yc'
_symmetry_space_group_name_H-M 'C 1 2/c 1'
_atom_sites_solution_hydrogens geom
_atom_sites_solution_primary direct
_atom_sites_solution_secondary difmap
_audit_creation_method SHELXL-97
_cell_angle_alpha 90.00
_cell_angle_beta 98.994(6)
_cell_angle_gamma 90.00
_cell_formula_units_Z 8
_cell_length_a 35.062(5)
_cell_length_b 5.3648(6)
_cell_length_c 13.488(2)
_cell_measurement_reflns_used 1756
_cell_measurement_temperature 113(2)
_cell_measurement_theta_max 25.0
_cell_measurement_theta_min 3.1
_cell_volume 2505.9(6)
_computing_cell_refinement 'CrystalClear (Rigaku/MSC, 2005)'
_computing_data_collection 'CrystalClear (Rigaku/MSC, 2005)'
_computing_data_reduction 'CrystalClear (Rigaku/MSC, 2005)'
_computing_molecular_graphics 'SHELXTL (Bruker, 1997)'
_computing_publication_material 'CrystalStructure (Rigaku/MSC, 2005)'
_computing_structure_refinement 'SHELXL97 (Sheldrick, 1997)'
_computing_structure_solution 'SHELXS97 (Sheldrick, 1997)'
_diffrn_ambient_temperature 113(2)
_diffrn_detector_area_resol_mean 7.31
_diffrn_measured_fraction_theta_full 0.986
_diffrn_measured_fraction_theta_max 0.986
_diffrn_measurement_device_type 'Rigaku Saturn CCD'
_diffrn_measurement_method \w
_diffrn_radiation_monochromator confocal
_diffrn_radiation_source 'Rotating anode'
_diffrn_radiation_type MoK\a
_diffrn_radiation_wavelength 0.71070
_diffrn_reflns_av_R_equivalents 0.0530
_diffrn_reflns_av_sigmaI/netI 0.0392
_diffrn_reflns_limit_h_max 41
_diffrn_reflns_limit_h_min -41
_diffrn_reflns_limit_k_max 6
_diffrn_reflns_limit_k_min -6
_diffrn_reflns_limit_l_max 16
_diffrn_reflns_limit_l_min -15
_diffrn_reflns_number 8805
_diffrn_reflns_theta_full 25.00
_diffrn_reflns_theta_max 25.00
_diffrn_reflns_theta_min 2.35
_diffrn_standards_number 0
_exptl_absorpt_coefficient_mu 0.070
_exptl_absorpt_correction_T_max 0.9931
_exptl_absorpt_correction_T_min 0.9862
_exptl_absorpt_correction_type multi-scan
_exptl_absorpt_process_details '(CrystalClear; Rigaku/MSC, 2005)'
_exptl_crystal_colour colorless
_exptl_crystal_density_diffrn 1.157
_exptl_crystal_density_method 'not measured'
_exptl_crystal_description prism
_exptl_crystal_F_000 960
_exptl_crystal_size_max 0.20
_exptl_crystal_size_mid 0.14
_exptl_crystal_size_min 0.10
_refine_diff_density_max 0.179
_refine_diff_density_min -0.191
_refine_ls_extinction_method none
_refine_ls_goodness_of_fit_ref 1.131
_refine_ls_hydrogen_treatment mixed
_refine_ls_matrix_type full
_refine_ls_number_parameters 153
_refine_ls_number_reflns 2182
_refine_ls_number_restraints 2
_refine_ls_restrained_S_all 1.131
_refine_ls_R_factor_all 0.0718
_refine_ls_R_factor_gt 0.0578
_refine_ls_shift/su_max 0.000
_refine_ls_shift/su_mean 0.000
_refine_ls_structure_factor_coef Fsqd
_refine_ls_weighting_details 'calc w=1/[\s^2^(Fo^2^)+(0.0528P)^2^+1.3717P] where P=(Fo^2^+2Fc^2^)/3'
_refine_ls_weighting_scheme calc
_refine_ls_wR_factor_gt 0.1221
_refine_ls_wR_factor_ref 0.1298
_reflns_number_gt 1824
_reflns_number_total 2182
_reflns_threshold_expression I>2\s(I)
_cod_data_source_file sj2360.cif
_cod_data_source_block I
_cod_original_sg_symbol_Hall '-C  2yc'
_cod_original_sg_symbol_H-M 'C 2/c'
_cod_database_code 2216762
_cod_database_fobs_code 2216762

loop_
_symmetry_equiv_pos_as_xyz
'x, y, z'
'-x, y, -z+1/2'
'x+1/2, y+1/2, z'
'-x+1/2, y+1/2, -z+1/2'
'-x, -y, -z'
'x, -y, z-1/2'
'-x+1/2, -y+1/2, -z'
'x+1/2, -y+1/2, z-1/2'

loop_
_atom_site_type_symbol
_atom_site_label
_atom_site_fract_x
_atom_site_fract_y
_atom_site_fract_z
_atom_site_U_iso_or_equiv
_atom_site_adp_type
_atom_site_calc_flag
_atom_site_refinement_flags
_atom_site_occupancy
O O1 0.24200(4) 0.0013(2) 0.52977(10) 0.0218(4) Uani d D 1
H H1A 0.2474(13) -0.144(3) 0.519(3) 0.033 Uiso d PD 0.50
H H1B 0.2432(13) 0.143(4) 0.508(3) 0.033 Uiso d PD 0.50
C C1 0.21933(5) 0.0111(3) 0.60602(13) 0.0159(4) Uani d . 1
C C2 0.19413(5) 0.2098(3) 0.60899(13) 0.0176(4) Uani d . 1
H H2 0.1922 0.3367 0.5593 0.021 Uiso calc R 1
C C3 0.17169(5) 0.2212(3) 0.68538(13) 0.0167(4) Uani d . 1
H H3 0.1546 0.3580 0.6875 0.020 Uiso calc R 1
C C4 0.17364(5) 0.0360(3) 0.75906(13) 0.0162(4) Uani d . 1
C C5 0.19938(5) -0.1608(3) 0.75345(13) 0.0168(4) Uani d . 1
H H5 0.2013 -0.2891 0.8025 0.020 Uiso calc R 1
C C6 0.22232(5) -0.1743(3) 0.67816(13) 0.0175(4) Uani d . 1
H H6 0.2398 -0.3090 0.6763 0.021 Uiso calc R 1
C C7 0.14826(5) 0.0456(3) 0.84070(13) 0.0164(4) Uani d . 1
H H7 0.1574 -0.0876 0.8907 0.020 Uiso calc R 1
C C8 0.15084(5) 0.2951(4) 0.89706(14) 0.0192(4) Uani d . 1
H H8A 0.1780 0.3258 0.9274 0.023 Uiso calc R 1
H H8B 0.1428 0.4312 0.8487 0.023 Uiso calc R 1
C C9 0.12539(5) 0.2995(4) 0.97970(13) 0.0183(4) Uani d . 1
H H9A 0.1271 0.4661 1.0116 0.022 Uiso calc R 1
H H9B 0.1352 0.1755 1.0319 0.022 Uiso calc R 1
C C10 0.08291(5) 0.2411(3) 0.93881(14) 0.0171(4) Uani d . 1
H H10 0.0729 0.3761 0.8906 0.021 Uiso calc R 1
C C11 0.08033(5) -0.0057(4) 0.88091(14) 0.0216(5) Uani d . 1
H H11A 0.0883 -0.1434 0.9285 0.026 Uiso calc R 1
H H11B 0.0531 -0.0351 0.8504 0.026 Uiso calc R 1
C C12 0.10566(5) -0.0096(4) 0.79842(14) 0.0191(4) Uani d . 1
H H12A 0.0961 0.1165 0.7469 0.023 Uiso calc R 1
H H12B 0.1038 -0.1753 0.7657 0.023 Uiso calc R 1
C C13 0.05754(5) 0.2345(4) 1.02191(14) 0.0202(5) Uani d . 1
H H13A 0.0310 0.1859 0.9916 0.024 Uiso calc R 1
H H13B 0.0676 0.1035 1.0709 0.024 Uiso calc R 1
C C14 0.05541(6) 0.4796(4) 1.07852(15) 0.0245(5) Uani d . 1
H H14A 0.0816 0.5235 1.1129 0.029 Uiso calc R 1
H H14B 0.0468 0.6135 1.0296 0.029 Uiso calc R 1
C C15 0.02804(6) 0.4687(4) 1.15591(15) 0.0279(5) Uani d . 1
H H15A 0.0279 0.6304 1.1897 0.042 Uiso calc R 1
H H15B 0.0367 0.3392 1.2056 0.042 Uiso calc R 1
H H15C 0.0019 0.4294 1.1222 0.042 Uiso calc R 1

loop_
_atom_site_aniso_label
_atom_site_aniso_U_11
_atom_site_aniso_U_22
_atom_site_aniso_U_33
_atom_site_aniso_U_12
_atom_site_aniso_U_13
_atom_site_aniso_U_23
O1 0.0242(7) 0.0202(8) 0.0233(8) 0.0003(7) 0.0111(6) -0.0012(7)
C1 0.0154(9) 0.0173(11) 0.0155(9) -0.0038(7) 0.0040(7) -0.0047(8)
C2 0.0186(9) 0.0172(11) 0.0168(10) -0.0011(8) 0.0021(8) 0.0012(8)
C3 0.0176(9) 0.0129(10) 0.0194(10) 0.0013(7) 0.0025(8) -0.0019(8)
C4 0.0156(9) 0.0167(11) 0.0157(9) -0.0041(7) 0.0010(7) -0.0025(8)
C5 0.0197(9) 0.0145(10) 0.0159(9) -0.0009(8) 0.0014(8) 0.0011(8)
C6 0.0164(9) 0.0142(10) 0.0219(10) 0.0018(7) 0.0032(8) -0.0002(8)
C7 0.0193(9) 0.0156(10) 0.0146(9) 0.0011(8) 0.0035(7) 0.0001(8)
C8 0.0169(9) 0.0200(11) 0.0213(10) -0.0022(8) 0.0044(8) -0.0030(8)
C9 0.0168(9) 0.0213(11) 0.0169(10) -0.0003(8) 0.0033(7) -0.0035(8)
C10 0.0166(9) 0.0179(11) 0.0174(10) -0.0003(8) 0.0043(8) 0.0004(8)
C11 0.0195(9) 0.0232(12) 0.0229(10) -0.0063(8) 0.0061(8) -0.0036(9)
C12 0.0189(10) 0.0175(11) 0.0212(10) -0.0029(8) 0.0038(8) -0.0040(8)
C13 0.0188(10) 0.0225(11) 0.0198(10) -0.0019(8) 0.0046(8) 0.0013(9)
C14 0.0235(10) 0.0279(12) 0.0232(10) -0.0017(9) 0.0074(8) -0.0030(9)
C15 0.0240(11) 0.0379(14) 0.0231(11) 0.0047(9) 0.0077(9) -0.0009(10)

loop_
_atom_type_symbol
_atom_type_description
_atom_type_scat_dispersion_real
_atom_type_scat_dispersion_imag
_atom_type_scat_source
C C 0.0033 0.0016 'International Tables Vol C Tables 4.2.6.8 and 6.1.1.4'
H H 0.0000 0.0000 'International Tables Vol C Tables 4.2.6.8 and 6.1.1.4'
O O 0.0106 0.0060 'International Tables Vol C Tables 4.2.6.8 and 6.1.1.4'

loop_
_geom_angle_atom_site_label_1
_geom_angle_atom_site_label_2
_geom_angle_atom_site_label_3
_geom_angle
C1 O1 H1A 110(3)
C1 O1 H1B 107(3)
H1A O1 H1B 143(5)
C6 C1 C2 120.65(16)
C6 C1 O1 120.11(16)
C2 C1 O1 119.23(16)
C1 C2 C3 119.38(17)
C1 C2 H2 120.3
C3 C2 H2 120.3
C2 C3 C4 121.60(17)
C2 C3 H3 119.2
C4 C3 H3 119.2
C5 C4 C3 117.25(16)
C5 C4 C7 121.34(16)
C3 C4 C7 121.39(16)
C6 C5 C4 122.00(17)
C6 C5 H5 119.0
C4 C5 H5 119.0
C1 C6 C5 119.11(17)
C1 C6 H6 120.4
C5 C6 H6 120.4
C4 C7 C8 113.09(15)
C4 C7 C12 111.62(14)
C8 C7 C12 109.21(14)
C4 C7 H7 107.6
C8 C7 H7 107.6
C12 C7 H7 107.6
C9 C8 C7 112.19(15)
C9 C8 H8A 109.2
C7 C8 H8A 109.2
C9 C8 H8B 109.2
C7 C8 H8B 109.2
H8A C8 H8B 107.9
C8 C9 C10 112.17(15)
C8 C9 H9A 109.2
C10 C9 H9A 109.2
C8 C9 H9B 109.2
C10 C9 H9B 109.2
H9A C9 H9B 107.9
C11 C10 C13 110.92(15)
C11 C10 C9 109.61(15)
C13 C10 C9 112.45(15)
C11 C10 H10 107.9
C13 C10 H10 107.9
C9 C10 H10 107.9
C12 C11 C10 112.82(15)
C12 C11 H11A 109.0
C10 C11 H11A 109.0
C12 C11 H11B 109.0
C10 C11 H11B 109.0
H11A C11 H11B 107.8
C11 C12 C7 111.58(15)
C11 C12 H12A 109.3
C7 C12 H12A 109.3
C11 C12 H12B 109.3
C7 C12 H12B 109.3
H12A C12 H12B 108.0
C14 C13 C10 115.06(15)
C14 C13 H13A 108.5
C10 C13 H13A 108.5
C14 C13 H13B 108.5
C10 C13 H13B 108.5
H13A C13 H13B 107.5
C15 C14 C13 113.18(16)
C15 C14 H14A 108.9
C13 C14 H14A 108.9
C15 C14 H14B 108.9
C13 C14 H14B 108.9
H14A C14 H14B 107.8
C14 C15 H15A 109.5
C14 C15 H15B 109.5
H15A C15 H15B 109.5
C14 C15 H15C 109.5
H15A C15 H15C 109.5
H15B C15 H15C 109.5

loop_
_geom_bond_atom_site_label_1
_geom_bond_atom_site_label_2
_geom_bond_distance
O1 C1 1.396(2)
O1 H1A 0.817(10)
O1 H1B 0.821(10)
C1 C6 1.384(2)
C1 C2 1.389(2)
C2 C3 1.392(2)
C2 H2 0.9500
C3 C4 1.399(2)
C3 H3 0.9500
C4 C5 1.399(2)
C4 C7 1.521(2)
C5 C6 1.393(2)
C5 H5 0.9500
C6 H6 0.9500
C7 C8 1.535(2)
C7 C12 1.542(2)
C7 H7 1.0000
C8 C9 1.533(2)
C8 H8A 0.9900
C8 H8B 0.9900
C9 C10 1.537(2)
C9 H9A 0.9900
C9 H9B 0.9900
C10 C11 1.533(2)
C10 C13 1.536(2)
C10 H10 1.0000
C11 C12 1.528(2)
C11 H11A 0.9900
C11 H11B 0.9900
C12 H12A 0.9900
C12 H12B 0.9900
C13 C14 1.528(3)
C13 H13A 0.9900
C13 H13B 0.9900
C14 C15 1.526(2)
C14 H14A 0.9900
C14 H14B 0.9900
C15 H15A 0.9800
C15 H15B 0.9800
C15 H15C 0.9800

loop_
_geom_hbond_atom_site_label_D
_geom_hbond_atom_site_label_H
_geom_hbond_atom_site_label_A
_geom_hbond_site_symmetry_A
_geom_hbond_distance_DH
_geom_hbond_distance_HA
_geom_hbond_distance_DA
_geom_hbond_angle_DHA
O1 H1B O1 7_556 0.821(10) 2.060(14) 2.867(3) 168(4)
O1 H1A O1 7_546 0.817(10) 2.083(12) 2.893(3) 171(4)

loop_
_geom_torsion_atom_site_label_1
_geom_torsion_atom_site_label_2
_geom_torsion_atom_site_label_3
_geom_torsion_atom_site_label_4
_geom_torsion
C6 C1 C2 C3 -0.1(3)
O1 C1 C2 C3 -179.52(16)
C1 C2 C3 C4 -0.5(3)
C2 C3 C4 C5 0.6(3)
C2 C3 C4 C7 -178.30(16)
C3 C4 C5 C6 0.0(3)
C7 C4 C5 C6 178.89(16)
C2 C1 C6 C5 0.7(3)
O1 C1 C6 C5 -179.91(16)
C4 C5 C6 C1 -0.7(3)
C5 C4 C7 C8 128.81(18)
C3 C4 C7 C8 -52.4(2)
C5 C4 C7 C12 -107.56(19)
C3 C4 C7 C12 71.2(2)
C4 C7 C8 C9 -179.37(14)
C12 C7 C8 C9 55.69(19)
C7 C8 C9 C10 -56.2(2)
C8 C9 C10 C11 53.8(2)
C8 C9 C10 C13 177.63(15)
C13 C10 C11 C12 -179.05(15)
C9 C10 C11 C12 -54.3(2)
C10 C11 C12 C7 56.5(2)
C4 C7 C12 C11 178.71(15)
C8 C7 C12 C11 -55.5(2)
C11 C10 C13 C14 -175.11(16)
C9 C10 C13 C14 61.8(2)
C10 C13 C14 C15 176.55(16)
